data_4087818
loop_
_publ_author_name
'Fieser, Megan E.'
'Johnson, Casey W.'
'Bates, Jefferson E.'
'Ziller, Joseph W.'
'Furche, Filipp'
'Evans, William J.'

_publ_section_title
;
 Dinitrogen Reduction, Sulfur Reduction, and Isoprene Polymerization via
 Photochemical Activation of Trivalent Bis(cyclopentadienyl)
 Rare-Earth-Metal Allyl Complexes
;
_journal_issue 17
_journal_name_full Organometallics
_journal_page_first 4387
_journal_paper_doi 10.1021/acs.organomet.5b00613
_journal_volume 34
_journal_year 2015
_chemical_formula_sum 'C40 H60 Lu2 S'
_chemical_formula_weight 922.88
_space_group_crystal_system triclinic
_space_group_IT_number 2
_space_group_name_Hall '-P 1'
_space_group_name_H-M_alt 'P -1'
_atom_sites_solution_hydrogens geom
_atom_sites_solution_primary direct
_atom_sites_solution_secondary difmap
_audit_creation_method SHELXL-2014/7
_cell_angle_alpha 77.2811(7)
_cell_angle_beta 76.8625(7)
_cell_angle_gamma 85.1302(7)
_cell_formula_units_Z 2
_cell_length_a 10.5471(5)
_cell_length_b 11.3849(6)
_cell_length_c 16.6188(9)
_cell_measurement_reflns_used 9958
_cell_measurement_temperature 88(2)
_cell_measurement_theta_max 28.92
_cell_measurement_theta_min 2.45
_cell_volume 1894.36(17)
_computing_cell_refinement 'Bruker SAINT 8.34a, 2013'
_computing_data_collection 'Bruker APEX2 2014.1-1, 2014'
_computing_data_reduction 'Bruker SAINT 8.34a, 2013'
_computing_molecular_graphics 'Bruker SHELXTL'
_computing_publication_material 'Bruker SHELXTL'
_computing_structure_refinement 'SHELXL-2014/7 (Sheldrick, 2014)'
_computing_structure_solution 'Bruker SHELXTL 2013/1'
_diffrn_ambient_temperature 88(2)
_diffrn_measured_fraction_theta_full 0.999
_diffrn_measured_fraction_theta_max 0.949
_diffrn_measurement_device_type 'Bruker SMART APEX II CCD'
_diffrn_measurement_method '\f and \w scans'
_diffrn_radiation_type MoK\a
_diffrn_radiation_wavelength 0.71073
_diffrn_reflns_av_unetI/netI 0.0400
_diffrn_reflns_Laue_measured_fraction_full 0.999
_diffrn_reflns_Laue_measured_fraction_max 0.949
_diffrn_reflns_limit_h_max 14
_diffrn_reflns_limit_h_min -13
_diffrn_reflns_limit_k_max 15
_diffrn_reflns_limit_k_min -14
_diffrn_reflns_limit_l_max 22
_diffrn_reflns_limit_l_min 0
_diffrn_reflns_number 9521
_diffrn_reflns_point_group_measured_fraction_full 0.999
_diffrn_reflns_point_group_measured_fraction_max 0.949
_diffrn_reflns_theta_full 25.500
_diffrn_reflns_theta_max 28.689
_diffrn_reflns_theta_min 1.835
_diffrn_source 'fine-focus sealed tube'
_exptl_absorpt_coefficient_mu 5.261
_exptl_absorpt_correction_T_max 0.431789
_exptl_absorpt_correction_T_min 0.329664
_exptl_absorpt_correction_type numerical
_exptl_absorpt_process_details 'Bruker SADABS 2014/4'
_exptl_crystal_colour colorless
_exptl_crystal_density_diffrn 1.618
_exptl_crystal_density_meas ?
_exptl_crystal_density_method not_measured
_exptl_crystal_description irregular
_exptl_crystal_F_000 916
_exptl_crystal_size_max 0.198
_exptl_crystal_size_mid 0.166
_exptl_crystal_size_min 0.096
_refine_diff_density_max 1.587
_refine_diff_density_min -0.997
_refine_diff_density_rms 0.137
_refine_ls_extinction_method none
_refine_ls_goodness_of_fit_ref 1.035
_refine_ls_hydrogen_treatment constr
_refine_ls_matrix_type full
_refine_ls_number_parameters 410
_refine_ls_number_reflns 9521
_refine_ls_number_restraints 0
_refine_ls_restrained_S_all 1.035
_refine_ls_R_factor_all 0.0340
_refine_ls_R_factor_gt 0.0269
_refine_ls_shift/su_max 0.001
_refine_ls_shift/su_mean 0.000
_refine_ls_structure_factor_coef Fsqd
_refine_ls_weighting_details 'w=1/[\s^2^(Fo^2^)+(0.0329P)^2^+0.7992P] where P=(Fo^2^+2Fc^2^)/3'
_refine_ls_weighting_scheme calc
_refine_ls_wR_factor_gt 0.0619
_refine_ls_wR_factor_ref 0.0650
_reflns_Friedel_coverage 0.000
_reflns_number_gt 8485
_reflns_number_total 9521
_reflns_threshold_expression 'I > 2\s(I)'
_cod_data_source_file om5b00613_si_003.cif
_cod_data_source_block mef27
_cod_depositor_comments
;
The following automatic conversions were performed:

data item '_exptl_crystal_density_meas' value 'not_measured' was
changed to '?' -- the value is perceived as not measured.

Automatic conversion script
Id: cif_fix_values 6909 2019-04-08 15:41:33Z antanas 
;
_cod_database_code 4087818
_shelx_shelxl_version_number 2014/7
_shelx_space_group_comment
; 
The symmetry employed for this shelxl refinement is uniquely defined 
by the following loop, which should always be used as a source of 
symmetry information in preference to the above space-group names. 
They are only intended as comments. 
;
_shelx_estimated_absorpt_t_min 0.422
_shelx_estimated_absorpt_t_max 0.632

loop_
_space_group_symop_operation_xyz
'x, y, z'
'-x, -y, -z'

loop_
_atom_site_label
_atom_site_type_symbol
_atom_site_fract_x
_atom_site_fract_y
_atom_site_fract_z
_atom_site_U_iso_or_equiv
_atom_site_adp_type
_atom_site_occupancy
_atom_site_site_symmetry_order
_atom_site_calc_flag
_atom_site_refinement_flags_posn
_atom_site_refinement_flags_adp
Lu1 Lu 0.05963(2) 0.46797(2) 0.25826(2) 0.01197(5) Uani 1 1 d . .
Lu2 Lu 0.38961(2) 0.13216(2) 0.24914(2) 0.01040(5) Uani 1 1 d . .
S1 S 0.23800(10) 0.31076(9) 0.26353(7) 0.0164(2) Uani 1 1 d . .
C1 C -0.0778(4) 0.3762(4) 0.1792(3) 0.0170(8) Uani 1 1 d . .
C2 C -0.0775(4) 0.2885(4) 0.2550(3) 0.0163(8) Uani 1 1 d . .
C3 C -0.1454(4) 0.3394(4) 0.3236(3) 0.0165(8) Uani 1 1 d . .
C4 C -0.1939(4) 0.4570(4) 0.2912(3) 0.0172(8) Uani 1 1 d . .
C5 C -0.1509(4) 0.4798(4) 0.2019(3) 0.0190(9) Uani 1 1 d . .
C6 C -0.0202(5) 0.3599(5) 0.0910(3) 0.0271(10) Uani 1 1 d . .
H6A H 0.0689 0.3885 0.0736 0.041 Uiso 1 1 calc R U
H6B H -0.0731 0.4061 0.0526 0.041 Uiso 1 1 calc R U
H6C H -0.0188 0.2743 0.0893 0.041 Uiso 1 1 calc R U
C7 C -0.0245(4) 0.1612(4) 0.2587(3) 0.0225(9) Uani 1 1 d . .
H7A H -0.0357 0.1187 0.3178 0.034 Uiso 1 1 calc R U
H7B H 0.0684 0.1618 0.2317 0.034 Uiso 1 1 calc R U
H7C H -0.0715 0.1201 0.2291 0.034 Uiso 1 1 calc R U
C8 C -0.1731(4) 0.2786(4) 0.4154(3) 0.0203(9) Uani 1 1 d . .
H8A H -0.2609 0.2472 0.4316 0.031 Uiso 1 1 calc R U
H8B H -0.1670 0.3370 0.4497 0.031 Uiso 1 1 calc R U
H8C H -0.1093 0.2121 0.4249 0.031 Uiso 1 1 calc R U
C9 C -0.2924(4) 0.5305(4) 0.3420(3) 0.0242(10) Uani 1 1 d . .
H9A H -0.2845 0.6160 0.3151 0.036 Uiso 1 1 calc R U
H9B H -0.2766 0.5179 0.3992 0.036 Uiso 1 1 calc R U
H9C H -0.3803 0.5056 0.3449 0.036 Uiso 1 1 calc R U
C10 C -0.1935(5) 0.5848(4) 0.1393(3) 0.0267(10) Uani 1 1 d . .
H10A H -0.2458 0.5557 0.1064 0.040 Uiso 1 1 calc R U
H10B H -0.1166 0.6238 0.1012 0.040 Uiso 1 1 calc R U
H10C H -0.2459 0.6431 0.1697 0.040 Uiso 1 1 calc R U
C11 C 0.2482(4) 0.6161(3) 0.2320(3) 0.0154(8) Uani 1 1 d . .
C12 C 0.1918(4) 0.5935(3) 0.3200(3) 0.0145(8) Uani 1 1 d . .
C13 C 0.0628(4) 0.6447(3) 0.3310(3) 0.0160(8) Uani 1 1 d . .
C14 C 0.0410(4) 0.6999(3) 0.2497(3) 0.0185(9) Uani 1 1 d . .
C15 C 0.1542(4) 0.6804(4) 0.1889(3) 0.0170(8) Uani 1 1 d . .
C16 C 0.3877(4) 0.5857(4) 0.1936(3) 0.0233(10) Uani 1 1 d . .
H16A H 0.4010 0.6045 0.1319 0.035 Uiso 1 1 calc R U
H16B H 0.4068 0.4997 0.2130 0.035 Uiso 1 1 calc R U
H16C H 0.4460 0.6332 0.2111 0.035 Uiso 1 1 calc R U
C17 C 0.2637(4) 0.5342(4) 0.3880(3) 0.0237(10) Uani 1 1 d . .
H17A H 0.3132 0.5945 0.4005 0.036 Uiso 1 1 calc R U
H17B H 0.3235 0.4707 0.3684 0.036 Uiso 1 1 calc R U
H17C H 0.2010 0.4990 0.4391 0.036 Uiso 1 1 calc R U
C18 C -0.0273(5) 0.6533(4) 0.4139(3) 0.0272(10) Uani 1 1 d . .
H18A H -0.0255 0.7344 0.4245 0.041 Uiso 1 1 calc R U
H18B H 0.0009 0.5940 0.4594 0.041 Uiso 1 1 calc R U
H18C H -0.1162 0.6371 0.4119 0.041 Uiso 1 1 calc R U
C19 C -0.0717(5) 0.7862(4) 0.2337(4) 0.0328(12) Uani 1 1 d . .
H19A H -0.1496 0.7613 0.2773 0.049 Uiso 1 1 calc R U
H19B H -0.0881 0.7857 0.1781 0.049 Uiso 1 1 calc R U
H19C H -0.0503 0.8676 0.2353 0.049 Uiso 1 1 calc R U
C20 C 0.1738(6) 0.7281(5) 0.0947(3) 0.0348(12) Uani 1 1 d . .
H20A H 0.2002 0.8119 0.0811 0.052 Uiso 1 1 calc R U
H20B H 0.0921 0.7242 0.0769 0.052 Uiso 1 1 calc R U
H20C H 0.2418 0.6791 0.0651 0.052 Uiso 1 1 calc R U
C21 C 0.4091(4) 0.1041(3) 0.4049(2) 0.0144(8) Uani 1 1 d . .
C22 C 0.2864(4) 0.0601(3) 0.4085(2) 0.0141(8) Uani 1 1 d . .
C23 C 0.3081(4) -0.0438(4) 0.3715(2) 0.0152(8) Uani 1 1 d . .
C24 C 0.4450(4) -0.0656(3) 0.3485(2) 0.0143(8) Uani 1 1 d . .
C25 C 0.5077(4) 0.0269(3) 0.3678(2) 0.0140(8) Uani 1 1 d . .
C26 C 0.4351(5) 0.2085(4) 0.4403(3) 0.0228(9) Uani 1 1 d . .
H26A H 0.3528 0.2515 0.4587 0.034 Uiso 1 1 calc R U
H26B H 0.4936 0.2635 0.3967 0.034 Uiso 1 1 calc R U
H26C H 0.4760 0.1783 0.4887 0.034 Uiso 1 1 calc R U
C27 C 0.1573(4) 0.1063(4) 0.4514(3) 0.0236(10) Uani 1 1 d . .
H27A H 0.1484 0.0830 0.5128 0.035 Uiso 1 1 calc R U
H27B H 0.0873 0.0718 0.4351 0.035 Uiso 1 1 calc R U
H27C H 0.1518 0.1943 0.4345 0.035 Uiso 1 1 calc R U
C28 C 0.2048(4) -0.1204(4) 0.3624(3) 0.0223(9) Uani 1 1 d . .
H28A H 0.2275 -0.1404 0.3063 0.033 Uiso 1 1 calc R U
H28B H 0.1206 -0.0760 0.3692 0.033 Uiso 1 1 calc R U
H28C H 0.1990 -0.1948 0.4058 0.033 Uiso 1 1 calc R U
C29 C 0.5091(4) -0.1799(4) 0.3242(3) 0.0208(9) Uani 1 1 d . .
H29A H 0.5254 -0.2367 0.3748 0.031 Uiso 1 1 calc R U
H29B H 0.5919 -0.1614 0.2839 0.031 Uiso 1 1 calc R U
H29C H 0.4517 -0.2160 0.2983 0.031 Uiso 1 1 calc R U
C30 C 0.6509(4) 0.0347(4) 0.3638(3) 0.0208(9) Uani 1 1 d . .
H30A H 0.6818 0.1119 0.3283 0.031 Uiso 1 1 calc R U
H30B H 0.6990 -0.0315 0.3397 0.031 Uiso 1 1 calc R U
H30C H 0.6651 0.0286 0.4209 0.031 Uiso 1 1 calc R U
C31 C 0.5542(4) 0.2153(4) 0.1133(3) 0.0172(8) Uani 1 1 d . .
C32 C 0.4313(4) 0.2331(4) 0.0890(2) 0.0156(8) Uani 1 1 d . .
C33 C 0.3838(4) 0.1177(4) 0.0960(2) 0.0145(8) Uani 1 1 d . .
C34 C 0.4781(4) 0.0288(4) 0.1209(2) 0.0157(8) Uani 1 1 d . .
C35 C 0.5840(4) 0.0894(4) 0.1316(3) 0.0165(8) Uani 1 1 d . .
C36 C 0.6375(4) 0.3137(4) 0.1182(3) 0.0259(10) Uani 1 1 d . .
H36A H 0.6814 0.3524 0.0611 0.039 Uiso 1 1 calc R U
H36B H 0.7027 0.2790 0.1512 0.039 Uiso 1 1 calc R U
H36C H 0.5823 0.3738 0.1456 0.039 Uiso 1 1 calc R U
C37 C 0.3737(5) 0.3520(4) 0.0523(3) 0.0246(10) Uani 1 1 d . .
H37A H 0.4068 0.3709 -0.0090 0.037 Uiso 1 1 calc R U
H37B H 0.3982 0.4150 0.0772 0.037 Uiso 1 1 calc R U
H37C H 0.2786 0.3482 0.0647 0.037 Uiso 1 1 calc R U
C38 C 0.2618(4) 0.0921(4) 0.0705(3) 0.0247(10) Uani 1 1 d . .
H38A H 0.2049 0.1649 0.0659 0.037 Uiso 1 1 calc R U
H38B H 0.2159 0.0270 0.1132 0.037 Uiso 1 1 calc R U
H38C H 0.2855 0.0678 0.0158 0.037 Uiso 1 1 calc R U
C39 C 0.4699(4) -0.1026(4) 0.1211(3) 0.0206(9) Uani 1 1 d . .
H39A H 0.5446 -0.1475 0.1404 0.031 Uiso 1 1 calc R U
H39B H 0.4706 -0.1122 0.0638 0.031 Uiso 1 1 calc R U
H39C H 0.3890 -0.1335 0.1593 0.031 Uiso 1 1 calc R U
C40 C 0.7148(4) 0.0342(4) 0.1444(3) 0.0247(10) Uani 1 1 d . .
H40A H 0.7069 -0.0524 0.1676 0.037 Uiso 1 1 calc R U
H40B H 0.7451 0.0722 0.1838 0.037 Uiso 1 1 calc R U
H40C H 0.7776 0.0469 0.0901 0.037 Uiso 1 1 calc R U

loop_
_atom_site_aniso_label
_atom_site_aniso_U_11
_atom_site_aniso_U_22
_atom_site_aniso_U_33
_atom_site_aniso_U_23
_atom_site_aniso_U_13
_atom_site_aniso_U_12
Lu1 0.01191(9) 0.01070(8) 0.01398(9) -0.00353(6) -0.00352(7) 0.00037(6)
Lu2 0.01177(8) 0.01066(8) 0.00898(8) -0.00255(6) -0.00233(6) 0.00014(6)
S1 0.0163(5) 0.0126(5) 0.0197(5) -0.0032(4) -0.0037(4) 0.0021(4)
C1 0.015(2) 0.024(2) 0.015(2) -0.0080(17) -0.0060(16) -0.0005(16)
C2 0.0107(19) 0.019(2) 0.020(2) -0.0056(17) -0.0032(16) -0.0036(15)
C3 0.014(2) 0.020(2) 0.019(2) -0.0084(17) -0.0077(17) 0.0005(16)
C4 0.013(2) 0.020(2) 0.020(2) -0.0065(17) -0.0040(17) -0.0014(16)
C5 0.017(2) 0.024(2) 0.017(2) -0.0026(17) -0.0073(17) -0.0033(17)
C6 0.023(2) 0.042(3) 0.019(2) -0.010(2) -0.0055(19) -0.003(2)
C7 0.019(2) 0.020(2) 0.032(3) -0.0109(19) -0.0055(19) -0.0051(17)
C8 0.016(2) 0.026(2) 0.019(2) -0.0025(17) -0.0016(17) -0.0053(17)
C9 0.018(2) 0.023(2) 0.032(3) -0.012(2) -0.0027(19) 0.0010(18)
C10 0.024(2) 0.026(2) 0.031(3) 0.002(2) -0.015(2) -0.0044(19)
C11 0.015(2) 0.0152(19) 0.018(2) -0.0076(16) -0.0017(16) -0.0034(15)
C12 0.017(2) 0.0132(19) 0.015(2) -0.0038(15) -0.0047(16) -0.0046(15)
C13 0.017(2) 0.0127(19) 0.020(2) -0.0105(16) -0.0010(17) -0.0028(15)
C14 0.018(2) 0.0112(19) 0.029(2) -0.0064(17) -0.0098(18) 0.0014(15)
C15 0.022(2) 0.0122(19) 0.017(2) -0.0012(16) -0.0043(17) -0.0045(16)
C16 0.016(2) 0.021(2) 0.033(3) -0.0113(19) 0.0024(19) -0.0054(17)
C17 0.027(2) 0.021(2) 0.025(2) -0.0021(18) -0.012(2) -0.0047(18)
C18 0.024(2) 0.032(3) 0.025(3) -0.015(2) 0.003(2) -0.006(2)
C19 0.029(3) 0.021(2) 0.052(3) -0.008(2) -0.019(2) 0.007(2)
C20 0.052(3) 0.036(3) 0.018(2) -0.001(2) -0.010(2) -0.013(2)
C21 0.018(2) 0.0149(19) 0.0110(19) -0.0034(15) -0.0048(16) -0.0010(15)
C22 0.0148(19) 0.0157(19) 0.0088(18) 0.0010(15) -0.0006(15) 0.0007(15)
C23 0.019(2) 0.017(2) 0.0088(18) -0.0007(15) -0.0026(16) -0.0025(16)
C24 0.020(2) 0.0116(19) 0.0095(19) -0.0001(14) -0.0027(16) 0.0004(15)
C25 0.017(2) 0.0150(19) 0.0113(19) -0.0030(15) -0.0070(16) 0.0020(15)
C26 0.035(3) 0.019(2) 0.019(2) -0.0078(17) -0.011(2) -0.0037(18)
C27 0.020(2) 0.029(2) 0.017(2) -0.0012(18) 0.0018(18) 0.0022(18)
C28 0.022(2) 0.025(2) 0.019(2) 0.0003(18) -0.0039(18) -0.0102(18)
C29 0.029(2) 0.017(2) 0.015(2) -0.0040(16) -0.0026(18) 0.0024(18)
C30 0.016(2) 0.025(2) 0.020(2) -0.0009(18) -0.0070(18) 0.0015(17)
C31 0.018(2) 0.022(2) 0.011(2) -0.0041(16) 0.0003(16) -0.0048(16)
C32 0.020(2) 0.017(2) 0.0090(19) -0.0024(15) -0.0015(16) 0.0015(16)
C33 0.014(2) 0.021(2) 0.0094(18) -0.0048(15) -0.0012(15) -0.0024(16)
C34 0.018(2) 0.017(2) 0.0110(19) -0.0036(15) -0.0009(16) -0.0015(16)
C35 0.014(2) 0.025(2) 0.013(2) -0.0065(16) -0.0034(16) -0.0003(16)
C36 0.022(2) 0.032(3) 0.023(2) -0.009(2) 0.0048(19) -0.0149(19)
C37 0.029(2) 0.024(2) 0.018(2) 0.0021(18) -0.0069(19) 0.0016(19)
C38 0.018(2) 0.038(3) 0.023(2) -0.013(2) -0.0077(19) -0.0036(19)
C39 0.028(2) 0.021(2) 0.013(2) -0.0069(17) -0.0023(18) -0.0005(18)
C40 0.019(2) 0.036(3) 0.021(2) -0.009(2) -0.0085(19) 0.0047(19)

loop_
_atom_type_symbol
_atom_type_description
_atom_type_scat_dispersion_real
_atom_type_scat_dispersion_imag
_atom_type_scat_source
C C 0.0033 0.0016 'International Tables Vol C Tables 4.2.6.8 and 6.1.1.4'
H H 0.0000 0.0000 'International Tables Vol C Tables 4.2.6.8 and 6.1.1.4'
S S 0.1246 0.1234 'International Tables Vol C Tables 4.2.6.8 and 6.1.1.4'
Lu Lu -0.4720 5.8584 'International Tables Vol C Tables 4.2.6.8 and 6.1.1.4'

loop_
_geom_angle_atom_site_label_1
_geom_angle_atom_site_label_2
_geom_angle_atom_site_label_3
_geom_angle
S1 Lu1 Cnt1 111.2
S1 Lu1 Cnt2 108.4
Cnt1 Lu1 Cnt2 140.4
S1 Lu2 Cnt3 109.5
S1 Lu2 Cnt4 110.9
Cnt3 Lu2 Cnt4 139.7
S1 Lu1 C13 118.35(10)
S1 Lu1 C1 99.08(9)
C13 Lu1 C1 142.48(13)
S1 Lu1 C5 131.02(10)
C13 Lu1 C5 110.38(14)
C1 Lu1 C5 32.10(13)
S1 Lu1 C12 87.69(9)
C13 Lu1 C12 32.03(13)
C1 Lu1 C12 170.32(13)
C5 Lu1 C12 141.18(13)
S1 Lu1 C3 101.53(9)
C13 Lu1 C3 112.60(13)
C1 Lu1 C3 52.65(13)
C5 Lu1 C3 52.54(13)
C12 Lu1 C3 132.92(13)
S1 Lu1 C14 135.41(9)
C13 Lu1 C14 31.84(13)
C1 Lu1 C14 118.63(13)
C5 Lu1 C14 90.09(13)
C12 Lu1 C14 52.43(13)
C3 Lu1 C14 119.66(13)
S1 Lu1 C4 132.73(9)
C13 Lu1 C4 95.62(13)
C1 Lu1 C4 52.84(13)
C5 Lu1 C4 31.75(13)
C12 Lu1 C4 126.25(13)
C3 Lu1 C4 31.75(12)
C14 Lu1 C4 90.80(13)
S1 Lu1 C15 110.64(10)
C13 Lu1 C15 52.63(13)
C1 Lu1 C15 118.29(13)
C5 Lu1 C15 102.12(13)
C12 Lu1 C15 52.37(13)
C3 Lu1 C15 147.79(13)
C14 Lu1 C15 31.46(13)
C4 Lu1 C15 116.17(13)
S1 Lu1 C11 83.74(9)
C13 Lu1 C11 52.72(12)
C1 Lu1 C11 141.70(13)
C5 Lu1 C11 133.40(13)
C12 Lu1 C11 31.76(12)
C3 Lu1 C11 164.31(13)
C14 Lu1 C11 52.07(12)
C4 Lu1 C11 142.82(13)
C15 Lu1 C11 31.39(12)
S1 Lu1 C2 83.34(9)
C13 Lu1 C2 143.93(13)
C1 Lu1 C2 31.85(13)
C5 Lu1 C2 52.55(13)
C12 Lu1 C2 157.35(13)
C3 Lu1 C2 31.41(12)
C14 Lu1 C2 141.12(13)
C4 Lu1 C2 52.32(12)
C15 Lu1 C2 150.14(13)
C11 Lu1 C2 163.19(13)
S1 Lu2 C31 101.42(10)
S1 Lu2 C23 108.83(9)
C31 Lu2 C23 149.74(13)
S1 Lu2 C35 132.89(10)
C31 Lu2 C35 32.06(13)
C23 Lu2 C35 117.84(13)
S1 Lu2 C25 121.81(9)
C31 Lu2 C25 110.80(13)
C23 Lu2 C25 52.98(13)
C35 Lu2 C25 92.63(12)
S1 Lu2 C21 90.58(9)
C31 Lu2 C21 129.32(13)
C23 Lu2 C21 52.80(12)
C35 Lu2 C21 122.22(13)
C25 Lu2 C21 31.91(12)
S1 Lu2 C24 136.03(9)
C31 Lu2 C24 119.96(13)
C23 Lu2 C24 31.99(12)
C35 Lu2 C24 90.41(13)
C25 Lu2 C24 31.79(12)
C21 Lu2 C24 52.57(12)
S1 Lu2 C22 83.36(9)
C31 Lu2 C22 160.83(13)
C23 Lu2 C22 32.08(12)
C35 Lu2 C22 142.30(12)
C25 Lu2 C22 52.65(12)
C21 Lu2 C22 31.54(12)
C24 Lu2 C22 52.67(12)
S1 Lu2 C33 99.39(9)
C31 Lu2 C33 52.75(13)
C23 Lu2 C33 119.18(12)
C35 Lu2 C33 52.58(12)
C25 Lu2 C33 138.70(12)
C21 Lu2 C33 169.22(12)
C24 Lu2 C33 116.67(12)
C22 Lu2 C33 145.38(12)
S1 Lu2 C32 83.14(9)
C31 Lu2 C32 32.09(13)
C23 Lu2 C32 150.71(13)
C35 Lu2 C32 52.80(13)
C25 Lu2 C32 142.51(13)
C21 Lu2 C32 156.16(13)
C24 Lu2 C32 140.36(12)
C22 Lu2 C32 164.47(12)
C33 Lu2 C32 31.57(12)
S1 Lu2 C34 130.85(9)
C31 Lu2 C34 52.83(13)
C23 Lu2 C34 103.76(13)
C35 Lu2 C34 31.82(12)
C25 Lu2 C34 107.10(12)
C21 Lu2 C34 138.56(12)
C24 Lu2 C34 88.89(12)
C22 Lu2 C34 135.81(12)
C33 Lu2 C34 31.61(12)
C32 Lu2 C34 52.44(12)
Lu1 S1 Lu2 166.68(5)
C2 C1 C5 107.6(4)
C2 C1 C6 126.4(4)
C5 C1 C6 125.9(4)
C2 C1 Lu1 75.6(2)
C5 C1 Lu1 74.1(2)
C6 C1 Lu1 119.5(3)
C3 C2 C1 108.0(4)
C3 C2 C7 126.9(4)
C1 C2 C7 124.8(4)
C3 C2 Lu1 73.7(2)
C1 C2 Lu1 72.5(2)
C7 C2 Lu1 123.9(3)
C2 C3 C4 108.6(4)
C2 C3 C8 126.8(4)
C4 C3 C8 124.4(4)
C2 C3 Lu1 74.9(2)
C4 C3 Lu1 74.6(2)
C8 C3 Lu1 120.5(3)
C5 C4 C3 107.4(4)
C5 C4 C9 127.0(4)
C3 C4 C9 124.7(4)
C5 C4 Lu1 72.9(2)
C3 C4 Lu1 73.7(2)
C9 C4 Lu1 127.5(3)
C4 C5 C1 108.4(4)
C4 C5 C10 126.6(4)
C1 C5 C10 124.2(4)
C4 C5 Lu1 75.3(2)
C1 C5 Lu1 73.8(2)
C10 C5 Lu1 125.1(3)
C15 C11 C12 107.9(4)
C15 C11 C16 126.8(4)
C12 C11 C16 125.1(4)
C15 C11 Lu1 74.3(2)
C12 C11 Lu1 72.9(2)
C16 C11 Lu1 122.8(3)
C13 C12 C11 108.1(4)
C13 C12 C17 127.4(4)
C11 C12 C17 124.3(4)
C13 C12 Lu1 73.6(2)
C11 C12 Lu1 75.3(2)
C17 C12 Lu1 120.9(3)
C14 C13 C12 107.5(4)
C14 C13 C18 126.0(4)
C12 C13 C18 126.1(4)
C14 C13 Lu1 75.4(2)
C12 C13 Lu1 74.4(2)
C18 C13 Lu1 122.1(3)
C15 C14 C13 108.4(4)
C15 C14 C19 125.8(4)
C13 C14 C19 124.6(4)
C15 C14 Lu1 74.6(2)
C13 C14 Lu1 72.8(2)
C19 C14 Lu1 128.5(3)
C11 C15 C14 108.1(4)
C11 C15 C20 126.2(4)
C14 C15 C20 125.6(4)
C11 C15 Lu1 74.3(2)
C14 C15 Lu1 73.9(2)
C20 C15 Lu1 120.9(3)
C22 C21 C25 108.5(3)
C22 C21 C26 127.0(4)
C25 C21 C26 124.4(4)
C22 C21 Lu2 74.5(2)
C25 C21 Lu2 74.0(2)
C26 C21 Lu2 121.5(3)
C21 C22 C23 107.8(3)
C21 C22 C27 125.9(4)
C23 C22 C27 125.9(4)
C21 C22 Lu2 73.9(2)
C23 C22 Lu2 72.7(2)
C27 C22 Lu2 123.9(3)
C24 C23 C22 107.8(3)
C24 C23 C28 125.9(4)
C22 C23 C28 126.2(4)
C24 C23 Lu2 74.9(2)
C22 C23 Lu2 75.2(2)
C28 C23 Lu2 118.2(3)
C25 C24 C23 108.1(3)
C25 C24 C29 126.2(4)
C23 C24 C29 124.7(4)
C25 C24 Lu2 74.0(2)
C23 C24 Lu2 73.1(2)
C29 C24 Lu2 127.7(3)
C24 C25 C21 107.7(3)
C24 C25 C30 127.5(4)
C21 C25 C30 124.1(4)
C24 C25 Lu2 74.2(2)
C21 C25 Lu2 74.1(2)
C30 C25 Lu2 124.6(3)
C35 C31 C32 108.2(4)
C35 C31 C36 126.3(4)
C32 C31 C36 125.6(4)
C35 C31 Lu2 74.9(2)
C32 C31 Lu2 75.7(2)
C36 C31 Lu2 115.7(3)
C33 C32 C31 107.4(3)
C33 C32 C37 126.9(4)
C31 C32 C37 125.3(4)
C33 C32 Lu2 73.9(2)
C31 C32 Lu2 72.2(2)
C37 C32 Lu2 125.4(3)
C32 C33 C34 108.7(3)
C32 C33 C38 126.1(4)
C34 C33 C38 124.7(4)
C32 C33 Lu2 74.5(2)
C34 C33 Lu2 74.5(2)
C38 C33 Lu2 123.2(3)
C33 C34 C35 107.7(3)
C33 C34 C39 123.1(4)
C35 C34 C39 128.5(4)
C33 C34 Lu2 73.8(2)
C35 C34 Lu2 73.1(2)
C39 C34 Lu2 125.9(3)
C31 C35 C34 107.9(4)
C31 C35 C40 124.5(4)
C34 C35 C40 126.8(4)
C31 C35 Lu2 73.0(2)
C34 C35 Lu2 75.0(2)
C40 C35 Lu2 125.9(3)

loop_
_geom_bond_atom_site_label_1
_geom_bond_atom_site_label_2
_geom_bond_distance
Lu1 Cnt1 2.300
Lu1 Cnt2 2.300
Lu2 Cnt3 2.288
Lu2 Cnt4 2.297
Lu1 S1 2.4868(10)
Lu1 C13 2.572(4)
Lu1 C1 2.578(4)
Lu1 C5 2.582(4)
Lu1 C12 2.583(4)
Lu1 C3 2.602(4)
Lu1 C14 2.605(4)
Lu1 C4 2.613(4)
Lu1 C15 2.614(4)
Lu1 C11 2.615(4)
Lu1 C2 2.618(4)
Lu2 S1 2.4974(10)
Lu2 C31 2.562(4)
Lu2 C23 2.567(4)
Lu2 C35 2.586(4)
Lu2 C25 2.589(4)
Lu2 C21 2.591(4)
Lu2 C24 2.591(4)
Lu2 C22 2.599(4)
Lu2 C33 2.601(4)
Lu2 C32 2.608(4)
Lu2 C34 2.610(4)
C1 C2 1.426(6)
C1 C5 1.427(6)
C1 C6 1.499(6)
C2 C3 1.413(6)
C2 C7 1.502(6)
C3 C4 1.427(6)
C3 C8 1.503(6)
C4 C5 1.421(6)
C4 C9 1.503(6)
C5 C10 1.513(6)
C11 C15 1.415(6)
C11 C12 1.423(5)
C11 C16 1.509(6)
C12 C13 1.422(6)
C12 C17 1.508(6)
C13 C14 1.420(6)
C13 C18 1.502(6)
C14 C15 1.415(6)
C14 C19 1.509(6)
C15 C20 1.511(6)
C21 C22 1.411(5)
C21 C25 1.424(5)
C21 C26 1.507(5)
C22 C23 1.428(6)
C22 C27 1.497(6)
C23 C24 1.422(6)
C23 C28 1.506(6)
C24 C25 1.419(6)
C24 C29 1.508(5)
C25 C30 1.506(6)
C31 C35 1.422(6)
C31 C32 1.430(6)
C31 C36 1.508(6)
C32 C33 1.417(6)
C32 C37 1.496(5)
C33 C34 1.419(6)
C33 C38 1.513(6)
C34 C35 1.425(6)
C34 C39 1.505(6)
C35 C40 1.507(6)
